data_4508073
loop_
_publ_author_name
'Vrdoljak, Vi\<snja'
'Prugove\<cki, Biserka'
'Matkovi\'c-\<Calogovi\'c, Dubravka'
'Hrenar, Tomica'
'Dreos, Renata'
'Siega, Patrizia'

_publ_section_title
;
 Three Polymorphic Forms of a Monomeric Mo(VI) Complex: Building Blocks
 for Two Metal--Organic Supramolecular Isomers. Intermolecular
 Interactions and Ligand Substituent Effects
;
_journal_issue 8
_journal_name_full 'Crystal Growth &amp; Design'
_journal_page_first 3773
_journal_paper_doi 10.1021/cg400782c
_journal_volume 13
_journal_year 2013
_chemical_formula_sum 'C16 H17 Mo N3 O6'
_chemical_formula_weight 443.27
_chemical_name_systematic
;
ethanol(2-oxo-4-methoxybenzaldehyde isonicotinylhydrazonato-O,O',N)-cis-
dioxomolybdenum(VI) beta
;
_space_group_IT_number 2
_symmetry_cell_setting triclinic
_symmetry_space_group_name_Hall '-P 1'
_symmetry_space_group_name_H-M 'P -1'
_atom_sites_solution_hydrogens geom
_atom_sites_solution_primary direct
_atom_sites_solution_secondary difmap
_audit_creation_method SHELXL-97
_cell_angle_alpha 89.648(2)
_cell_angle_beta 88.077(2)
_cell_angle_gamma 86.684(3)
_cell_formula_units_Z 2
_cell_length_a 6.6894(2)
_cell_length_b 7.9510(3)
_cell_length_c 16.5450(4)
_cell_measurement_reflns_used 6868
_cell_measurement_temperature 150(2)
_cell_measurement_theta_max 28.5389
_cell_measurement_theta_min 3.6804
_cell_volume 878.01(5)
_computing_cell_refinement 'CrysAlis RED (Oxford Diffraction,2008)'
_computing_data_collection 'CrysAlis CCD (Oxford Diffraction,2008)'
_computing_data_reduction 'CrysAlis RED (Oxford Diffraction,2008)'
_computing_molecular_graphics 'PLATON98 (Spek, 2008)'
_computing_publication_material 'SHELXL97 (Sheldrick, 2008)'
_computing_structure_refinement 'SHELXL-97 (Sheldrick, 1997)'
_computing_structure_solution 'SHELXS-97 (Sheldrick, 1990)'
_diffrn_ambient_temperature 150(2)
_diffrn_measured_fraction_theta_full 0.989
_diffrn_measured_fraction_theta_max 0.989
_diffrn_measurement_device_type 'Goniometer KM4/Xcalibur, detector: Sapphire3'
_diffrn_measurement_method '\w and \p scans'
_diffrn_radiation_monochromator graphite
_diffrn_radiation_source 'fine-focus sealed tube'
_diffrn_radiation_type MoK\a
_diffrn_radiation_wavelength 0.71073
_diffrn_reflns_av_R_equivalents 0.0437
_diffrn_reflns_av_sigmaI/netI 0.0523
_diffrn_reflns_limit_h_max 8
_diffrn_reflns_limit_h_min -8
_diffrn_reflns_limit_k_max 10
_diffrn_reflns_limit_k_min -10
_diffrn_reflns_limit_l_max 21
_diffrn_reflns_limit_l_min -21
_diffrn_reflns_number 16692
_diffrn_reflns_theta_full 27.00
_diffrn_reflns_theta_max 27.00
_diffrn_reflns_theta_min 3.70
_exptl_absorpt_coefficient_mu 0.786
_exptl_absorpt_correction_T_max 1.00000
_exptl_absorpt_correction_T_min 0.89570
_exptl_absorpt_correction_type multi-scan
_exptl_crystal_colour red
_exptl_crystal_density_diffrn 1.677
_exptl_crystal_density_method 'not measured'
_exptl_crystal_description plate
_exptl_crystal_F_000 448
_exptl_crystal_size_max 0.48
_exptl_crystal_size_mid 0.22
_exptl_crystal_size_min 0.14
_refine_diff_density_max 0.380
_refine_diff_density_min -0.300
_refine_diff_density_rms 0.059
_refine_ls_extinction_method none
_refine_ls_goodness_of_fit_ref 0.921
_refine_ls_hydrogen_treatment mixed
_refine_ls_matrix_type full
_refine_ls_number_parameters 239
_refine_ls_number_reflns 3797
_refine_ls_number_restraints 0
_refine_ls_restrained_S_all 0.921
_refine_ls_R_factor_all 0.0497
_refine_ls_R_factor_gt 0.0296
_refine_ls_shift/su_max 0.001
_refine_ls_shift/su_mean 0.000
_refine_ls_structure_factor_coef Fsqd
_refine_ls_weighting_details 'calc w=1/[\s^2^(Fo^2^)+(0.0220P)^2^+0.0000P] where P=(Fo^2^+2Fc^2^)/3'
_refine_ls_weighting_scheme calc
_refine_ls_wR_factor_gt 0.0478
_refine_ls_wR_factor_ref 0.0507
_reflns_number_gt 2957
_reflns_number_total 3797
_reflns_threshold_expression >2sigma(I)
_cod_data_source_file cg400782c_si_003.cif
_cod_data_source_block shelxl
_cod_original_sg_symbol_H-M P-1
_cod_database_code 4508073

loop_
_symmetry_equiv_pos_as_xyz
'x, y, z'
'-x, -y, -z'

loop_
_atom_site_label
_atom_site_type_symbol
_atom_site_fract_x
_atom_site_fract_y
_atom_site_fract_z
_atom_site_U_iso_or_equiv
_atom_site_adp_type
_atom_site_occupancy
_atom_site_symmetry_multiplicity
_atom_site_calc_flag
_atom_site_refinement_flags
C1 C -0.0722(3) 0.4556(3) 0.83555(12) 0.0344(5) Uani 1 1 d .
H1 H -0.2016 0.5030 0.8303 0.041 Uiso 1 1 calc R
C2 C 0.1219(3) 0.5725(3) 0.65549(13) 0.0355(5) Uani 1 1 d .
C3 C 0.0768(4) 0.6569(3) 0.57770(13) 0.0373(6) Uani 1 1 d .
C4 C 0.2123(4) 0.6569(3) 0.51376(14) 0.0463(6) Uani 1 1 d .
H4 H 0.3422 0.6113 0.5196 0.056 Uiso 1 1 calc R
C5 C 0.1546(4) 0.7254(4) 0.44050(15) 0.0537(7) Uani 1 1 d .
H5 H 0.2482 0.7233 0.3976 0.064 Uiso 1 1 calc R
C6 C -0.1548(4) 0.7971(4) 0.49113(16) 0.0619(8) Uani 1 1 d .
H6 H -0.2824 0.8468 0.4840 0.074 Uiso 1 1 calc R
C7 C -0.1116(4) 0.7321(3) 0.56627(15) 0.0538(7) Uani 1 1 d .
H7 H -0.2072 0.7386 0.6084 0.065 Uiso 1 1 calc R
C8 C 0.1570(3) 0.2811(3) 0.92198(13) 0.0335(5) Uani 1 1 d .
C9 C -0.0306(3) 0.3603(3) 0.90642(12) 0.0323(5) Uani 1 1 d .
C10 C -0.1849(4) 0.3450(3) 0.96599(13) 0.0410(6) Uani 1 1 d .
H10 H -0.3114 0.3947 0.9568 0.049 Uiso 1 1 calc R
C11 C -0.1537(4) 0.2594(3) 1.03649(14) 0.0449(6) Uani 1 1 d .
H11 H -0.2584 0.2491 1.0743 0.054 Uiso 1 1 calc R
C12 C 0.0361(4) 0.1876(3) 1.05149(13) 0.0414(6) Uani 1 1 d .
C13 C 0.1898(4) 0.1966(3) 0.99463(13) 0.0381(6) Uani 1 1 d .
H13 H 0.3155 0.1463 1.0047 0.046 Uiso 1 1 calc R
C14 C 0.2450(5) 0.0470(4) 1.14805(16) 0.0660(8) Uani 1 1 d .
H14A H 0.2341 -0.0059 1.2002 0.099 Uiso 1 1 calc R
H14B H 0.3311 0.1392 1.1508 0.099 Uiso 1 1 calc R
H14C H 0.3002 -0.0336 1.1092 0.099 Uiso 1 1 calc R
C15 C 0.2721(4) -0.0022(3) 0.73050(15) 0.0517(7) Uani 1 1 d .
H15A H 0.1542 -0.0670 0.7268 0.062 Uiso 1 1 calc R
H15B H 0.3206 -0.0156 0.7849 0.062 Uiso 1 1 calc R
C16 C 0.4310(4) -0.0714(3) 0.67131(15) 0.0570(7) Uani 1 1 d .
H16A H 0.4629 -0.1879 0.6834 0.086 Uiso 1 1 calc R
H16B H 0.5490 -0.0092 0.6753 0.086 Uiso 1 1 calc R
H16C H 0.3826 -0.0613 0.6174 0.086 Uiso 1 1 calc R
N1 N 0.0567(3) 0.4810(2) 0.77807(10) 0.0334(4) Uani 1 1 d .
N2 N -0.0160(3) 0.5732(2) 0.71189(10) 0.0372(5) Uani 1 1 d .
N3 N -0.0270(4) 0.7936(3) 0.42841(12) 0.0536(6) Uani 1 1 d .
O1 O 0.4549(2) 0.5786(2) 0.80944(9) 0.0444(4) Uani 1 1 d .
O2 O 0.5938(2) 0.2894(2) 0.73889(9) 0.0429(4) Uani 1 1 d .
O3 O 0.3124(2) 0.2821(2) 0.86804(8) 0.0410(4) Uani 1 1 d .
O4 O 0.3023(2) 0.4943(2) 0.66183(8) 0.0386(4) Uani 1 1 d .
O5 O 0.0522(3) 0.1082(2) 1.12419(9) 0.0585(5) Uani 1 1 d .
O6 O 0.2169(3) 0.1716(2) 0.71659(12) 0.0460(5) Uani 1 1 d .
Mo1 Mo 0.37927(3) 0.39875(3) 0.769529(12) 0.03385(7) Uani 1 1 d .
H2 H 0.172(4) 0.186(4) 0.6796(15) 0.057(11) Uiso 1 1 d .

loop_
_atom_site_aniso_label
_atom_site_aniso_U_11
_atom_site_aniso_U_22
_atom_site_aniso_U_33
_atom_site_aniso_U_23
_atom_site_aniso_U_13
_atom_site_aniso_U_12
C1 0.0269(12) 0.0382(15) 0.0380(13) -0.0031(11) -0.0055(10) 0.0014(10)
C2 0.0378(14) 0.0315(14) 0.0376(13) -0.0003(11) -0.0095(11) -0.0018(11)
C3 0.0459(15) 0.0331(15) 0.0332(12) 0.0004(11) -0.0059(11) -0.0035(11)
C4 0.0461(15) 0.0484(17) 0.0445(14) 0.0077(12) -0.0066(12) -0.0006(12)
C5 0.0622(19) 0.061(2) 0.0380(14) 0.0046(13) -0.0002(13) -0.0044(15)
C6 0.0612(19) 0.066(2) 0.0563(17) 0.0145(15) -0.0114(15) 0.0150(15)
C7 0.0539(17) 0.0606(19) 0.0449(15) 0.0106(14) -0.0040(13) 0.0137(14)
C8 0.0360(13) 0.0327(14) 0.0320(12) -0.0020(10) -0.0012(10) -0.0030(10)
C9 0.0320(13) 0.0327(14) 0.0327(12) -0.0017(10) -0.0032(10) -0.0039(10)
C10 0.0338(13) 0.0467(16) 0.0423(14) 0.0009(12) 0.0009(11) -0.0014(11)
C11 0.0474(16) 0.0507(17) 0.0366(13) -0.0005(12) 0.0079(12) -0.0067(13)
C12 0.0565(17) 0.0360(15) 0.0326(13) 0.0005(11) -0.0031(12) -0.0091(12)
C13 0.0406(14) 0.0377(15) 0.0361(13) 0.0020(11) -0.0071(11) 0.0002(11)
C14 0.085(2) 0.066(2) 0.0466(16) 0.0171(14) -0.0166(15) -0.0011(17)
C15 0.0611(18) 0.0396(17) 0.0544(16) 0.0104(13) -0.0037(14) -0.0026(13)
C16 0.0652(19) 0.0431(18) 0.0623(17) -0.0036(14) -0.0001(15) 0.0012(14)
N1 0.0316(11) 0.0364(12) 0.0319(10) 0.0042(9) -0.0027(8) 0.0019(9)
N2 0.0344(11) 0.0446(13) 0.0322(10) 0.0058(9) -0.0063(9) 0.0036(9)
N3 0.0713(17) 0.0475(15) 0.0427(12) 0.0080(11) -0.0128(12) -0.0025(12)
O1 0.0374(9) 0.0472(11) 0.0487(9) -0.0069(8) -0.0050(8) 0.0001(8)
O2 0.0333(9) 0.0493(11) 0.0450(9) 0.0014(8) 0.0027(7) 0.0050(8)
O3 0.0325(9) 0.0543(12) 0.0351(8) 0.0096(8) -0.0014(7) 0.0068(8)
O4 0.0351(9) 0.0453(11) 0.0345(8) 0.0046(7) -0.0002(7) 0.0041(8)
O5 0.0697(13) 0.0699(14) 0.0355(9) 0.0144(9) -0.0013(9) -0.0026(10)
O6 0.0542(12) 0.0393(12) 0.0449(11) 0.0001(9) -0.0180(10) 0.0023(8)
Mo1 0.02734(11) 0.04018(14) 0.03363(11) 0.00266(8) -0.00203(8) 0.00173(8)

loop_
_atom_type_symbol
_atom_type_description
_atom_type_scat_dispersion_real
_atom_type_scat_dispersion_imag
_atom_type_scat_source
C C 0.0033 0.0016 'International Tables Vol C Tables 4.2.6.8 and 6.1.1.4'
H H 0.0000 0.0000 'International Tables Vol C Tables 4.2.6.8 and 6.1.1.4'
N N 0.0061 0.0033 'International Tables Vol C Tables 4.2.6.8 and 6.1.1.4'
O O 0.0106 0.0060 'International Tables Vol C Tables 4.2.6.8 and 6.1.1.4'
Mo Mo -1.6832 0.6857 'International Tables Vol C Tables 4.2.6.8 and 6.1.1.4'

loop_
_geom_angle_atom_site_label_1
_geom_angle_atom_site_label_2
_geom_angle_atom_site_label_3
_geom_angle
N1 C1 C9 124.5(2)
N2 C2 O4 123.7(2)
N2 C2 C3 118.9(2)
O4 C2 C3 117.4(2)
C4 C3 C7 117.6(2)
C4 C3 C2 122.6(2)
C7 C3 C2 119.8(2)
C3 C4 C5 119.6(2)
N3 C5 C4 123.3(2)
N3 C6 C7 124.3(3)
C6 C7 C3 118.6(2)
O3 C8 C13 117.0(2)
O3 C8 C9 122.2(2)
C13 C8 C9 120.8(2)
C8 C9 C10 117.3(2)
C8 C9 C1 123.9(2)
C10 C9 C1 118.8(2)
C11 C10 C9 121.9(2)
C10 C11 C12 119.5(2)
O5 C12 C13 124.6(2)
O5 C12 C11 114.8(2)
C13 C12 C11 120.6(2)
C12 C13 C8 119.9(2)
O6 C15 C16 112.8(2)
C1 N1 N2 115.66(18)
C1 N1 Mo1 128.81(16)
N2 N1 Mo1 115.52(12)
C2 N2 N1 108.94(18)
C6 N3 C5 116.7(2)
C8 O3 Mo1 137.38(15)
C2 O4 Mo1 118.53(13)
C12 O5 C14 118.4(2)
C15 O6 Mo1 125.05(16)
O1 Mo1 O2 105.02(7)
O1 Mo1 O3 99.08(7)
O2 Mo1 O3 101.22(7)
O1 Mo1 O4 97.20(7)
O2 Mo1 O4 98.05(7)
O3 Mo1 O4 150.51(6)
O1 Mo1 N1 94.03(7)
O2 Mo1 N1 159.69(7)
O3 Mo1 N1 82.28(6)
O4 Mo1 N1 72.17(6)
O1 Mo1 O6 169.85(7)
O2 Mo1 O6 85.01(7)
O3 Mo1 O6 80.06(7)
O4 Mo1 O6 79.62(7)
N1 Mo1 O6 75.83(7)

loop_
_geom_bond_atom_site_label_1
_geom_bond_atom_site_label_2
_geom_bond_distance
C1 N1 1.285(2)
C1 C9 1.419(3)
C2 N2 1.290(3)
C2 O4 1.332(3)
C2 C3 1.480(3)
C3 C4 1.370(3)
C3 C7 1.382(3)
C4 C5 1.383(3)
C5 N3 1.322(3)
C6 N3 1.322(3)
C6 C7 1.377(3)
C8 O3 1.348(2)
C8 C13 1.391(3)
C8 C9 1.402(3)
C9 C10 1.413(3)
C10 C11 1.363(3)
C11 C12 1.391(3)
C12 O5 1.360(3)
C12 C13 1.375(3)
C14 O5 1.419(3)
C15 O6 1.429(3)
C15 C16 1.504(3)
N1 N2 1.399(2)
N1 Mo1 2.2182(18)
O1 Mo1 1.6895(15)
O2 Mo1 1.6986(15)
O3 Mo1 1.9229(15)
O4 Mo1 2.0043(15)
O6 Mo1 2.3493(18)
